data_7204263
loop_
_publ_author_name
'Christopher Farren'
'Simon FitzGerald'
'Martin R. Bryce'
'Andrew Beeby'
'Andrei S. Batsanov'

_publ_section_title
;
 Synthesis, structure and optical characterisation of silicon
 phthalocyanine bis-esters
;
_journal_issue 1
_journal_name_full 'J. Chem. Soc., Perkin Trans. 2'
_journal_page_first 59
_journal_page_last 66
_journal_paper_doi 10.1039/b108778a
_journal_year 2002
_chemical_formula_sum 'C44 H26 N8 O4 S2 Si'
_chemical_formula_weight 822.94
_chemical_melting_point_gt 573.15
_chemical_name_systematic 'silicon phthalocyanine-di-thiophene acetic acid'
_space_group_IT_number 14
_symmetry_cell_setting monoclinic
_symmetry_space_group_name_Hall '-P 2ybc'
_symmetry_space_group_name_H-M 'P 1 21/c 1'
_atom_sites_solution_hydrogens geom
_atom_sites_solution_primary direct
_atom_sites_solution_secondary difmap
_audit_creation_method SHELXL-97
_cell_angle_alpha 90.00
_cell_angle_beta 101.59(1)
_cell_angle_gamma 90.00
_cell_formula_units_Z 2
_cell_length_a 10.078(1)
_cell_length_b 22.591(2)
_cell_length_c 8.243(1)
_cell_measurement_reflns_used 952
_cell_measurement_temperature 110(2)
_cell_measurement_theta_max 25.4
_cell_measurement_theta_min 12.0
_cell_volume 1838.4(3)
_computing_cell_refinement 'Bruker SMART'
_computing_data_collection 'Bruker SMART'
_computing_data_reduction 'Bruker SHELXTL'
_computing_molecular_graphics 'Bruker SHELXTL'
_computing_publication_material 'Bruker SHELXTL'
_computing_structure_refinement 'SHELXL-97 (Sheldrick, 1997)'
_computing_structure_solution 'SHELXS-97 (Sheldrick, 1990)'
_diffrn_ambient_temperature 110(2)
_diffrn_detector_area_resol_mean 8
_diffrn_measured_fraction_theta_full 0.996
_diffrn_measured_fraction_theta_max 0.996
_diffrn_measurement_device_type 'SMART 1K CCD area detector'
_diffrn_measurement_method '\w scans'
_diffrn_radiation_monochromator graphite
_diffrn_radiation_source 'fine-focus sealed tube'
_diffrn_radiation_type MoK\a
_diffrn_radiation_wavelength 0.71073
_diffrn_reflns_av_R_equivalents 0.0383
_diffrn_reflns_av_sigmaI/netI 0.0252
_diffrn_reflns_limit_h_max 13
_diffrn_reflns_limit_h_min -13
_diffrn_reflns_limit_k_max 30
_diffrn_reflns_limit_k_min -30
_diffrn_reflns_limit_l_max 11
_diffrn_reflns_limit_l_min -11
_diffrn_reflns_number 22354
_diffrn_reflns_theta_full 29.00
_diffrn_reflns_theta_max 29.00
_diffrn_reflns_theta_min 1.80
_diffrn_standards_decay_% 0
_diffrn_standards_interval_count 0
_diffrn_standards_interval_time 0
_diffrn_standards_number 0
_exptl_absorpt_coefficient_mu 0.237
_exptl_absorpt_correction_type none
_exptl_crystal_colour purple
_exptl_crystal_density_diffrn 1.487
_exptl_crystal_density_method 'not measured'
_exptl_crystal_description plate
_exptl_crystal_F_000 848
_exptl_crystal_size_max 0.15
_exptl_crystal_size_mid 0.35
_exptl_crystal_size_min 0.55
_refine_diff_density_max 0.399
_refine_diff_density_min -0.494
_refine_diff_density_rms 0.075
_refine_ls_extinction_method none
_refine_ls_goodness_of_fit_ref 1.034
_refine_ls_hydrogen_treatment constr
_refine_ls_matrix_type full
_refine_ls_number_parameters 269
_refine_ls_number_reflns 4869
_refine_ls_number_restraints 0
_refine_ls_restrained_S_all 1.034
_refine_ls_R_factor_all 0.0500
_refine_ls_R_factor_gt 0.0401
_refine_ls_shift/su_max 0.001
_refine_ls_shift/su_mean 0.000
_refine_ls_structure_factor_coef Fsqd
_refine_ls_weighting_details 'calc w=1/[\s^2^(Fo^2^)+(0.0591P)^2^+0.9128P] where P=(Fo^2^+2Fc^2^)/3'
_refine_ls_weighting_scheme calc
_refine_ls_wR_factor_gt 0.1026
_refine_ls_wR_factor_ref 0.1097
_reflns_number_gt 4025
_reflns_number_total 4869
_reflns_threshold_expression I>2\s(I)
_cod_data_source_file b108778a.txt
_cod_data_source_block 5
_cod_depositor_comments
;
The following automatic conversions were performed:
'_symmetry_cell_setting' value 'Monoclinic' changed to 'monoclinic'
according to '/home/adriana/struct/CIF-dictionaries/cif_core.dic'
dictionary named 'cif_core.dic' version 2.4.1 from 2010-06-29.

Automatic conversion script
Id: cif_fix_enum 1555 2011-01-17 13:19:09Z saulius 

The following automatic conversions were performed:

'_chemical_melting_point' tag was changed to
'_chemical_melting_point_gt' since the value was specified 'more
than' ('>') a certain temperature. The value '>300 \% C' was changed
to '573.15' - it was converted from degrees Celsius(C) to Kelvins(K).

Automatic conversion script
Id: cif_fix_values 1569 2011-02-09 13:29:24Z adriana 
;
_cod_original_sg_symbol_H-M P2(1)/c
_cod_database_code 7204263

loop_
_symmetry_equiv_pos_as_xyz
'x, y, z'
'-x, y+1/2, -z+1/2'
'-x, -y, -z'
'x, -y-1/2, z-1/2'

loop_
_atom_site_label
_atom_site_type_symbol
_atom_site_fract_x
_atom_site_fract_y
_atom_site_fract_z
_atom_site_U_iso_or_equiv
_atom_site_adp_type
_atom_site_occupancy
_atom_site_symmetry_multiplicity
_atom_site_calc_flag
_atom_site_refinement_flags
_atom_site_disorder_assembly
_atom_site_disorder_group
Si Si 0.0000 0.5000 0.5000 0.01161(12) Uani 1 2 d S . .
S S 0.44451(6) 0.63275(3) 0.28070(7) 0.0354(2) Uani 0.753(2) 1 d P A 1
C1S C 0.44451(6) 0.63275(3) 0.28070(7) 0.0354(2) Uani 0.25 1 d P A 2
H0 H 0.4840 0.6333 0.1853 0.043 Uiso 0.247(2) 1 d PR A 2
O1 O 0.14597(9) 0.53627(4) 0.60832(11) 0.01463(19) Uani 1 1 d . . .
O2 O 0.29404(10) 0.46526(5) 0.72015(13) 0.0218(2) Uani 1 1 d . . .
N1 N 0.00460(11) 0.55490(5) 0.32569(13) 0.0130(2) Uani 1 1 d . . .
N2 N 0.14084(11) 0.50138(5) 0.16128(14) 0.0151(2) Uani 1 1 d . . .
N3 N 0.10474(11) 0.44535(5) 0.40069(13) 0.0130(2) Uani 1 1 d . . .
N4 N 0.11662(11) 0.36135(5) 0.58777(14) 0.0154(2) Uani 1 1 d . . .
C1 C -0.04684(13) 0.61202(6) 0.31375(16) 0.0140(2) Uani 1 1 d . . .
C2 C 0.07222(13) 0.54783(6) 0.19584(15) 0.0139(2) Uani 1 1 d . . .
C3 C 0.15545(13) 0.45417(6) 0.25783(16) 0.0138(2) Uani 1 1 d . . .
C4 C 0.14576(13) 0.38923(6) 0.45845(16) 0.0141(2) Uani 1 1 d . . .
C5 C -0.01152(13) 0.64198(6) 0.17230(16) 0.0147(2) Uani 1 1 d . . .
C6 C -0.03626(14) 0.69940(6) 0.11112(16) 0.0175(3) Uani 1 1 d . . .
H6 H -0.0874 0.7267 0.1612 0.021 Uiso 1 1 d R . .
C7 C 0.01763(16) 0.71502(6) -0.02524(17) 0.0212(3) Uani 1 1 d . . .
H7 H 0.0045 0.7541 -0.0682 0.025 Uiso 1 1 d R . .
C8 C 0.09091(16) 0.67404(7) -0.10138(17) 0.0224(3) Uani 1 1 d . . .
H8 H 0.1263 0.6860 -0.1948 0.027 Uiso 1 1 d R . .
C9 C 0.11359(15) 0.61641(6) -0.04170(17) 0.0194(3) Uani 1 1 d . . .
H9 H 0.1613 0.5884 -0.0942 0.023 Uiso 1 1 d R . .
C10 C 0.06213(13) 0.60161(6) 0.09809(16) 0.0148(2) Uani 1 1 d . . .
C11 C 0.23253(13) 0.40271(6) 0.22518(16) 0.0143(2) Uani 1 1 d . . .
C12 C 0.30277(14) 0.39038(6) 0.09881(17) 0.0164(3) Uani 1 1 d . . .
H12 H 0.3046 0.4176 0.0114 0.020 Uiso 1 1 d R . .
C13 C 0.37059(14) 0.33627(6) 0.10859(17) 0.0186(3) Uani 1 1 d . . .
H13 H 0.4193 0.3263 0.0250 0.022 Uiso 1 1 d R . .
C14 C 0.36840(14) 0.29622(6) 0.23877(18) 0.0187(3) Uani 1 1 d . . .
H14 H 0.4172 0.2601 0.2419 0.022 Uiso 1 1 d R . .
C15 C 0.29689(14) 0.30841(6) 0.36246(17) 0.0170(3) Uani 1 1 d . . .
H15 H 0.2945 0.2811 0.4496 0.020 Uiso 1 1 d R . .
C16 C 0.22777(13) 0.36237(6) 0.35232(16) 0.0147(2) Uani 1 1 d . . .
C17 C 0.26781(13) 0.51624(6) 0.67976(16) 0.0162(3) Uani 1 1 d . . .
C18 C 0.37478(14) 0.56496(7) 0.70698(18) 0.0219(3) Uani 1 1 d . . .
H181 H 0.3558 0.5922 0.7936 0.028 Uiso 1 1 d R . .
H182 H 0.4648 0.5469 0.7483 0.028 Uiso 1 1 d R . .
C19 C 0.46081(17) 0.58579(8) 0.4431(2) 0.0290(3) Uani 1 1 d . . .
H19 H 0.5201 0.5527 0.4574 0.035 Uiso 1 1 d R A .
C20 C 0.37922(15) 0.60011(7) 0.55246(19) 0.0225(3) Uani 1 1 d . A .
C21 C 0.30038(18) 0.65105(8) 0.4998(3) 0.0358(4) Uani 1 1 d . . .
H21 H 0.2334 0.6655 0.5559 0.043 Uiso 1 1 d R A .
C22 C 0.33059(15) 0.67956(9) 0.3487(2) 0.0667(4) Uani 0.753(2) 1 d P A 1
H22 H 0.2950 0.7158 0.2997 0.080 Uiso 0.753(2) 1 d PR A 1
S22 S 0.33059(15) 0.67956(9) 0.3487(2) 0.0667(4) Uani 0.25 1 d P A 2

loop_
_atom_site_aniso_label
_atom_site_aniso_U_11
_atom_site_aniso_U_22
_atom_site_aniso_U_33
_atom_site_aniso_U_23
_atom_site_aniso_U_13
_atom_site_aniso_U_12
Si 0.0122(2) 0.0105(2) 0.0127(2) -0.00040(17) 0.00400(17) -0.00027(17)
S 0.0348(3) 0.0447(4) 0.0283(3) 0.0039(2) 0.0097(2) -0.0166(2)
C1S 0.0348(3) 0.0447(4) 0.0283(3) 0.0039(2) 0.0097(2) -0.0166(2)
O1 0.0132(4) 0.0143(4) 0.0164(4) -0.0015(3) 0.0031(3) -0.0010(3)
O2 0.0188(5) 0.0209(5) 0.0248(5) 0.0016(4) 0.0019(4) 0.0026(4)
N1 0.0143(5) 0.0115(5) 0.0140(5) -0.0004(4) 0.0048(4) 0.0005(4)
N2 0.0175(5) 0.0136(5) 0.0150(5) -0.0006(4) 0.0055(4) -0.0003(4)
N3 0.0146(5) 0.0116(5) 0.0137(5) -0.0003(4) 0.0050(4) -0.0001(4)
N4 0.0174(5) 0.0131(5) 0.0165(5) -0.0001(4) 0.0055(4) 0.0011(4)
C1 0.0154(6) 0.0125(6) 0.0139(6) -0.0002(4) 0.0025(5) -0.0005(4)
C2 0.0151(6) 0.0140(6) 0.0131(5) -0.0005(4) 0.0041(5) -0.0015(4)
C3 0.0140(6) 0.0134(6) 0.0146(6) -0.0021(4) 0.0047(5) -0.0006(4)
C4 0.0143(5) 0.0120(6) 0.0165(6) -0.0016(4) 0.0043(5) 0.0003(4)
C5 0.0166(6) 0.0146(6) 0.0130(6) -0.0004(4) 0.0030(5) -0.0009(5)
C6 0.0229(6) 0.0138(6) 0.0156(6) -0.0002(5) 0.0035(5) 0.0015(5)
C7 0.0312(7) 0.0154(6) 0.0168(6) 0.0034(5) 0.0045(5) 0.0006(5)
C8 0.0332(8) 0.0199(7) 0.0164(6) 0.0034(5) 0.0105(6) -0.0015(6)
C9 0.0258(7) 0.0174(7) 0.0168(6) -0.0004(5) 0.0087(5) 0.0004(5)
C10 0.0175(6) 0.0132(6) 0.0138(5) -0.0005(4) 0.0033(5) -0.0008(5)
C11 0.0141(5) 0.0123(6) 0.0166(6) -0.0024(5) 0.0036(5) -0.0006(4)
C12 0.0174(6) 0.0158(6) 0.0171(6) -0.0014(5) 0.0060(5) -0.0013(5)
C13 0.0183(6) 0.0184(7) 0.0208(6) -0.0043(5) 0.0081(5) 0.0006(5)
C14 0.0187(6) 0.0142(6) 0.0240(7) -0.0034(5) 0.0059(5) 0.0024(5)
C15 0.0176(6) 0.0143(6) 0.0196(6) 0.0000(5) 0.0051(5) 0.0005(5)
C16 0.0145(6) 0.0144(6) 0.0158(6) -0.0017(5) 0.0045(5) -0.0010(5)
C17 0.0149(6) 0.0203(6) 0.0143(6) -0.0023(5) 0.0051(5) -0.0010(5)
C18 0.0164(6) 0.0268(7) 0.0221(7) -0.0010(6) 0.0029(5) -0.0061(5)
C19 0.0305(8) 0.0278(8) 0.0317(8) -0.0032(6) 0.0138(7) -0.0087(6)
C20 0.0178(6) 0.0241(7) 0.0253(7) -0.0001(6) 0.0037(5) -0.0079(5)
C21 0.0261(8) 0.0348(9) 0.0479(11) 0.0097(8) 0.0106(8) 0.0033(7)
C22 0.0473(8) 0.0912(12) 0.0570(9) 0.0154(8) -0.0002(6) 0.0075(8)
S22 0.0473(8) 0.0912(12) 0.0570(9) 0.0154(8) -0.0002(6) 0.0075(8)

loop_
_atom_type_symbol
_atom_type_description
_atom_type_scat_dispersion_real
_atom_type_scat_dispersion_imag
_atom_type_scat_source
C C 0.0033 0.0016 'International Tables Vol C Tables 4.2.6.8 and 6.1.1.4'
H H 0.0000 0.0000 'International Tables Vol C Tables 4.2.6.8 and 6.1.1.4'
N N 0.0061 0.0033 'International Tables Vol C Tables 4.2.6.8 and 6.1.1.4'
O O 0.0106 0.0060 'International Tables Vol C Tables 4.2.6.8 and 6.1.1.4'
Si Si 0.0817 0.0704 'International Tables Vol C Tables 4.2.6.8 and 6.1.1.4'
S S 0.1246 0.1234 'International Tables Vol C Tables 4.2.6.8 and 6.1.1.4'

loop_
_exptl_crystal_face_index_h
_exptl_crystal_face_index_k
_exptl_crystal_face_index_l
_exptl_crystal_face_perp_dist
1.00 0.00 0.00 0.0750
-1.00 0.00 0.00 0.0750
0.00 -1.00 0.00 0.2300
0.00 -3.00 2.00 0.1000
0.00 -3.00 -1.00 0.2300
-2.00 2.00 -3.00 0.1000
1.00 -4.00 -3.00 0.2100

loop_
_geom_angle_atom_site_label_1
_geom_angle_atom_site_label_2
_geom_angle_atom_site_label_3
_geom_angle
_geom_angle_site_symmetry_1
_geom_angle_site_symmetry_3
_geom_angle_publ_flag
O1 Si O1 180.00(5) . 3_566 ?
O1 Si N1 86.28(5) . . ?
O1 Si N1 93.72(5) 3_566 . ?
O1 Si N1 93.72(5) . 3_566 ?
O1 Si N1 86.28(5) 3_566 3_566 ?
N1 Si N1 180.00(7) . 3_566 ?
O1 Si N3 87.67(4) . 3_566 ?
O1 Si N3 92.33(5) 3_566 3_566 ?
N1 Si N3 90.10(5) . 3_566 ?
N1 Si N3 89.90(5) 3_566 3_566 ?
O1 Si N3 92.33(5) . . ?
O1 Si N3 87.67(4) 3_566 . ?
N1 Si N3 89.90(5) . . ?
N1 Si N3 90.10(5) 3_566 . ?
N3 Si N3 180.0 3_566 . ?
C19 S C22 95.27(9) . . ?
C17 O1 Si 131.97(9) . . ?
C1 N1 C2 106.65(10) . . ?
C1 N1 Si 126.42(9) . . ?
C2 N1 Si 126.61(9) . . ?
C2 N2 C3 120.79(12) . . ?
C4 N3 C3 106.67(10) . . ?
C4 N3 Si 126.51(9) . . ?
C3 N3 Si 126.81(9) . . ?
C1 N4 C4 120.72(12) 3_566 . ?
N4 C1 N1 128.15(12) 3_566 . ?
N4 C1 C5 121.84(12) 3_566 . ?
N1 C1 C5 110.00(11) . . ?
N2 C2 N1 128.15(12) . . ?
N2 C2 C10 121.86(12) . . ?
N1 C2 C10 109.97(11) . . ?
N2 C3 N3 127.66(12) . . ?
N2 C3 C11 122.22(12) . . ?
N3 C3 C11 110.11(11) . . ?
N4 C4 N3 127.83(12) . . ?
N4 C4 C16 122.19(12) . . ?
N3 C4 C16 109.97(11) . . ?
C10 C5 C6 121.48(12) . . ?
C10 C5 C1 106.59(11) . . ?
C6 C5 C1 131.91(12) . . ?
C7 C6 C5 117.25(13) . . ?
C6 C7 C8 121.29(13) . . ?
C9 C8 C7 121.34(13) . . ?
C8 C9 C10 116.95(13) . . ?
C5 C10 C9 121.65(12) . . ?
C5 C10 C2 106.78(11) . . ?
C9 C10 C2 131.55(12) . . ?
C16 C11 C12 121.80(12) . . ?
C16 C11 C3 106.42(11) . . ?
C12 C11 C3 131.77(12) . . ?
C13 C12 C11 116.52(12) . . ?
C12 C13 C14 121.66(13) . . ?
C15 C14 C13 121.48(13) . . ?
C14 C15 C16 117.04(12) . . ?
C11 C16 C15 121.46(12) . . ?
C11 C16 C4 106.79(11) . . ?
C15 C16 C4 131.73(12) . . ?
O2 C17 O1 125.12(13) . . ?
O2 C17 C18 122.42(12) . . ?
O1 C17 C18 112.46(12) . . ?
C20 C18 C17 113.29(12) . . ?
C20 C19 S 113.31(14) . . ?
C19 C20 C21 111.28(15) . . ?
C19 C20 C18 123.52(15) . . ?
C21 C20 C18 125.19(15) . . ?
C20 C21 C22 114.33(16) . . ?
C21 C22 S 105.47(13) . . ?

loop_
_geom_bond_atom_site_label_1
_geom_bond_atom_site_label_2
_geom_bond_distance
_geom_bond_site_symmetry_2
_geom_bond_publ_flag
Si O1 1.7621(9) . ?
Si O1 1.7621(9) 3_566 ?
Si N1 1.9056(11) . ?
Si N1 1.9056(11) 3_566 ?
Si N3 1.9120(11) 3_566 ?
Si N3 1.9120(11) . ?
S C19 1.6903(18) . ?
S C22 1.7346(19) . ?
O1 C17 1.3299(16) . ?
O2 C17 1.2132(18) . ?
N1 C1 1.3868(16) . ?
N1 C2 1.3887(16) . ?
N2 C2 1.3191(17) . ?
N2 C3 1.3212(17) . ?
N3 C4 1.3878(16) . ?
N3 C3 1.3890(16) . ?
N4 C1 1.3209(17) 3_566 ?
N4 C4 1.3210(17) . ?
C1 N4 1.3209(17) 3_566 ?
C1 C5 1.4530(18) . ?
C2 C10 1.4500(18) . ?
C3 C11 1.4530(18) . ?
C4 C16 1.4517(18) . ?
C5 C10 1.3927(18) . ?
C5 C6 1.3959(18) . ?
C6 C7 1.3885(19) . ?
C7 C8 1.408(2) . ?
C8 C9 1.394(2) . ?
C9 C10 1.3960(18) . ?
C11 C16 1.3971(18) . ?
C11 C12 1.4000(18) . ?
C12 C13 1.3950(19) . ?
C13 C14 1.407(2) . ?
C14 C15 1.3893(19) . ?
C15 C16 1.3981(18) . ?
C17 C18 1.5254(19) . ?
C18 C20 1.509(2) . ?
C19 C20 1.375(2) . ?
C20 C21 1.416(2) . ?
C21 C22 1.487(2) . ?

loop_
_geom_torsion_atom_site_label_1
_geom_torsion_atom_site_label_2
_geom_torsion_atom_site_label_3
_geom_torsion_atom_site_label_4
_geom_torsion
_geom_torsion_site_symmetry_1
_geom_torsion_site_symmetry_2
_geom_torsion_site_symmetry_3
_geom_torsion_site_symmetry_4
_geom_torsion_publ_flag
Si O1 C17 C18 160.57(9) . . . . ?
O1 C17 C18 C20 -52.01(16) . . . . ?
C17 C18 C20 C19 -91.01(17) . . . . ?
